data_1556102
loop_
_publ_author_name
'Li, Guigen'
'Xu, Xin'
'Chen, Dianjun'
'Timmons, Cody'
'Carducci, Michael D.'
'Headley, Allan D.'

_publ_section_title
;
 Asymmetric halo aldol reaction (AHA).
;
_journal_issue 3
_journal_name_full 'Organic letters'
_journal_page_first 329
_journal_page_last 331
_journal_paper_doi 10.1021/ol027344+
_journal_volume 5
_journal_year 2003
_chemical_absolute_configuration ad
_chemical_formula_moiety 'C19 H18 I N O4'
_chemical_formula_sum 'C19 H18 I N O4'
_chemical_formula_weight 451.24
_space_group_IT_number 19
_space_group_name_Hall 'P 2ac 2ab'
_space_group_name_H-M_alt 'P 21 21 21'
_symmetry_cell_setting orthorhombic
_symmetry_space_group_name_Hall 'P 2ac 2ab'
_symmetry_space_group_name_H-M 'P 21 21 21'
_atom_sites_solution_hydrogens geom
_atom_sites_solution_primary direct
_atom_sites_solution_secondary difmap
_audit_creation_method SHELXL-97
_cell_angle_alpha 90.00
_cell_angle_beta 90.00
_cell_angle_gamma 90.00
_cell_formula_units_Z 4
_cell_length_a 9.2879(6)
_cell_length_b 9.8237(6)
_cell_length_c 19.8438(13)
_cell_measurement_reflns_used 4637
_cell_measurement_temperature 173(2)
_cell_measurement_theta_max 26.10
_cell_measurement_theta_min 2.31
_cell_volume 1810.6(2)
_computing_cell_refinement 'Bruker SMART'
_computing_data_collection 'Bruker SMART'
_computing_data_reduction 'Bruker SAINT'
_computing_molecular_graphics 'Bruker SHELXTL'
_computing_publication_material 'Bruker SHELXTL'
_computing_structure_refinement 'SHELXL-97 (Sheldrick, 1997)'
_computing_structure_solution 'SHELXS-97 (Sheldrick, 1990)'
_diffrn_ambient_temperature 173(2)
_diffrn_measured_fraction_theta_full 0.996
_diffrn_measured_fraction_theta_max 0.996
_diffrn_measurement_device_type 'CCD area detector'
_diffrn_measurement_method 'phi and omega scans'
_diffrn_measurement_specimen_support 'glass fiber'
_diffrn_radiation_monochromator graphite
_diffrn_radiation_source 'fine-focus sealed tube'
_diffrn_radiation_type MoK\a
_diffrn_radiation_wavelength 0.71073
_diffrn_reflns_av_R_equivalents 0.0347
_diffrn_reflns_av_sigmaI/netI 0.0274
_diffrn_reflns_limit_h_max 12
_diffrn_reflns_limit_h_min -12
_diffrn_reflns_limit_k_max 13
_diffrn_reflns_limit_k_min -12
_diffrn_reflns_limit_l_max 26
_diffrn_reflns_limit_l_min -25
_diffrn_reflns_number 23227
_diffrn_reflns_theta_full 28.31
_diffrn_reflns_theta_max 28.31
_diffrn_reflns_theta_min 2.05
_diffrn_standards_decay_% -0.04
_diffrn_standards_interval_time 1080
_diffrn_standards_number 101
_exptl_absorpt_coefficient_mu 1.792
_exptl_absorpt_correction_T_max 0.7749
_exptl_absorpt_correction_T_min 0.4801
_exptl_absorpt_correction_type multi-scan
_exptl_absorpt_process_details 'SADABS v2.05 (Sheldrick, 2002)'
_exptl_crystal_colour colorless
_exptl_crystal_density_diffrn 1.655
_exptl_crystal_density_method 'not measured'
_exptl_crystal_description irregular
_exptl_crystal_F_000 896
_exptl_crystal_size_max 0.48
_exptl_crystal_size_mid 0.25
_exptl_crystal_size_min 0.15
_refine_diff_density_max 0.746
_refine_diff_density_min -0.262
_refine_diff_density_rms 0.067
_refine_ls_abs_structure_details 'Flack H D (1983), Acta Cryst. A39, 876-881'
_refine_ls_abs_structure_Flack -0.026(14)
_refine_ls_extinction_method none
_refine_ls_goodness_of_fit_ref 1.052
_refine_ls_hydrogen_treatment mixed
_refine_ls_matrix_type full
_refine_ls_number_parameters 229
_refine_ls_number_reflns 4462
_refine_ls_number_restraints 0
_refine_ls_restrained_S_all 1.052
_refine_ls_R_factor_all 0.0292
_refine_ls_R_factor_gt 0.0235
_refine_ls_shift/su_max 0.002
_refine_ls_shift/su_mean 0.000
_refine_ls_structure_factor_coef Fsqd
_refine_ls_weighting_details 'calc w=1/[\s^2^(Fo^2^)+(0.0297P)^2^+0.0000P] where P=(Fo^2^+2Fc^2^)/3''
_refine_ls_weighting_scheme calc
_refine_ls_wR_factor_gt 0.0520
_refine_ls_wR_factor_ref 0.0545
_reflns_number_gt 4035
_reflns_number_total 4462
_reflns_threshold_expression I>2sigma(I)
_cod_data_source_file ol027344%2Bsi20021216_104811.cif
_cod_data_source_block gl02s2
_cod_depositor_comments
;
The following automatic conversions were performed:

data item '_symmetry_cell_setting' value 'Orthorhombic' was changed
to 'orthorhombic' in accordance with the
/home/saulius/struct/COD-crude-data/automatic-downloads/DataCite-retrospective/ACS/depositions/lib/dictionaries/cif_core.dic
dictionary named 'cif_core.dic' version 2.4.2 last updated on
2011-04-26.

Automatic conversion script
Id: cif_fix_values 6909 2019-04-08 15:41:33Z antanas 
;
_cod_database_code 1556102

loop_
_symmetry_equiv_pos_as_xyz
'x, y, z'
'-x+1/2, -y, z+1/2'
'-x, y+1/2, -z+1/2'
'x+1/2, -y+1/2, -z'

loop_
_atom_site_label
_atom_site_type_symbol
_atom_site_fract_x
_atom_site_fract_y
_atom_site_fract_z
_atom_site_U_iso_or_equiv
_atom_site_adp_type
_atom_site_occupancy
_atom_site_symmetry_multiplicity
_atom_site_calc_flag
_atom_site_refinement_flags
C1 C 0.7629(3) 0.5375(3) 0.41718(13) 0.0323(5) Uani 1 1 d .
H1A H 0.8096 0.6235 0.4186 0.039 Uiso 1 1 calc R
C2 C 0.7946(3) 0.4397(3) 0.46517(13) 0.0413(7) Uani 1 1 d .
H2A H 0.8628 0.4593 0.4995 0.050 Uiso 1 1 calc R
C3 C 0.7281(3) 0.3142(3) 0.46369(15) 0.0447(7) Uani 1 1 d .
H3A H 0.7507 0.2476 0.4967 0.054 Uiso 1 1 calc R
C4 C 0.6287(3) 0.2858(3) 0.41407(15) 0.0448(7) Uani 1 1 d .
H4A H 0.5831 0.1993 0.4130 0.054 Uiso 1 1 calc R
C5 C 0.5948(3) 0.3826(3) 0.36581(12) 0.0345(5) Uani 1 1 d .
H5A H 0.5256 0.3626 0.3320 0.041 Uiso 1 1 calc R
C6 C 0.6626(2) 0.5098(2) 0.36692(11) 0.0263(4) Uani 1 1 d .
C7 C 0.6254(2) 0.6183(3) 0.31584(11) 0.0267(4) Uani 1 1 d .
H7A H 0.6646 0.7082 0.3308 0.032 Uiso 1 1 calc R
C8 C 0.4639(2) 0.6319(3) 0.29990(12) 0.0349(5) Uani 1 1 d .
H8A H 0.4050 0.5901 0.3360 0.042 Uiso 1 1 calc R
H8B H 0.4364 0.7288 0.2953 0.042 Uiso 1 1 calc R
O9 O 0.44442(18) 0.5603(2) 0.23676(9) 0.0390(4) Uani 1 1 d .
C10 C 0.5709(3) 0.5434(2) 0.20479(13) 0.0299(5) Uani 1 1 d .
O11 O 0.57844(19) 0.4971(2) 0.14918(9) 0.0399(4) Uani 1 1 d .
N12 N 0.6799(2) 0.58556(19) 0.24753(9) 0.0248(4) Uani 1 1 d .
C13 C 0.8264(2) 0.6022(2) 0.23467(11) 0.0260(5) Uani 1 1 d .
O14 O 0.90266(17) 0.64087(19) 0.28019(8) 0.0315(4) Uani 1 1 d .
C15 C 0.8874(2) 0.5734(2) 0.16510(11) 0.0254(5) Uani 1 1 d .
H15A H 0.8074 0.5554 0.1326 0.030 Uiso 1 1 calc R
C16 C 0.9745(3) 0.6948(2) 0.14195(13) 0.0321(5) Uani 1 1 d .
H16A H 1.0135 0.6765 0.0964 0.038 Uiso 1 1 calc R
H16B H 1.0569 0.7082 0.1729 0.038 Uiso 1 1 calc R
I17 I 0.847130(18) 0.877378(17) 0.139284(8) 0.03646(6) Uani 1 1 d .
C18 C 0.9837(2) 0.4459(2) 0.17179(12) 0.0269(5) Uani 1 1 d .
H18A H 1.0546 0.4605 0.2090 0.032 Uiso 1 1 calc R
O19 O 0.88798(19) 0.33852(18) 0.19011(10) 0.0374(4) Uani 1 1 d .
H19A H 0.932(4) 0.273(3) 0.1962(17) 0.056 Uiso 1 1 d .
C20 C 1.0640(2) 0.4165(2) 0.10717(12) 0.0248(5) Uani 1 1 d .
C21 C 1.2119(3) 0.4415(2) 0.10269(13) 0.0294(5) Uani 1 1 d .
H21A H 1.2629 0.4745 0.1408 0.035 Uiso 1 1 calc R
C22 C 1.2840(3) 0.4182(3) 0.04291(15) 0.0382(7) Uani 1 1 d .
H22A H 1.3842 0.4368 0.0401 0.046 Uiso 1 1 calc R
C23 C 1.2127(3) 0.3684(3) -0.01247(13) 0.0379(6) Uani 1 1 d .
H23A H 1.2631 0.3517 -0.0533 0.045 Uiso 1 1 calc R
C24 C 1.0660(3) 0.3428(3) -0.00800(13) 0.0370(6) Uani 1 1 d .
H24A H 1.0161 0.3075 -0.0459 0.044 Uiso 1 1 calc R
C25 C 0.9922(3) 0.3681(3) 0.05087(11) 0.0315(5) Uani 1 1 d .
H25A H 0.8914 0.3522 0.0529 0.038 Uiso 1 1 calc R

loop_
_atom_site_aniso_label
_atom_site_aniso_U_11
_atom_site_aniso_U_22
_atom_site_aniso_U_33
_atom_site_aniso_U_23
_atom_site_aniso_U_13
_atom_site_aniso_U_12
C1 0.0290(12) 0.0410(15) 0.0268(12) -0.0052(11) 0.0038(10) -0.0060(10)
C2 0.0359(14) 0.0598(18) 0.0281(13) -0.0006(12) 0.0004(12) 0.0061(13)
C3 0.0522(18) 0.0472(17) 0.0347(15) 0.0130(13) 0.0107(14) 0.0128(15)
C4 0.0546(18) 0.0348(14) 0.0451(15) 0.0064(12) 0.0079(14) -0.0041(13)
C5 0.0422(12) 0.0279(11) 0.0335(12) -0.0019(13) 0.0022(11) -0.0020(11)
C6 0.0251(10) 0.0293(11) 0.0247(10) -0.0039(9) 0.0062(11) 0.0006(9)
C7 0.0268(11) 0.0252(10) 0.0280(10) -0.0033(10) 0.0048(8) -0.0008(11)
C8 0.0271(11) 0.0407(13) 0.0369(12) -0.0023(13) 0.0038(10) 0.0033(12)
O9 0.0211(8) 0.0563(11) 0.0397(10) -0.0037(9) -0.0009(8) -0.0014(8)
C10 0.0259(12) 0.0300(13) 0.0337(13) 0.0023(10) -0.0030(10) -0.0019(10)
O11 0.0332(9) 0.0536(11) 0.0329(10) -0.0080(9) -0.0049(8) -0.0065(8)
N12 0.0225(9) 0.0280(9) 0.0238(9) -0.0003(7) -0.0007(7) -0.0027(7)
C13 0.0240(11) 0.0261(12) 0.0278(11) 0.0048(9) 0.0010(9) -0.0002(9)
O14 0.0272(8) 0.0417(10) 0.0257(8) -0.0002(8) -0.0034(7) -0.0085(8)
C15 0.0229(11) 0.0293(11) 0.0239(10) 0.0032(9) 0.0019(9) 0.0042(9)
C16 0.0303(12) 0.0333(12) 0.0326(12) 0.0076(11) 0.0050(12) 0.0075(10)
I17 0.04433(9) 0.02909(8) 0.03595(8) 0.00131(7) -0.00181(8) 0.00845(7)
C18 0.0230(11) 0.0293(12) 0.0284(11) 0.0050(9) -0.0031(9) 0.0020(10)
O19 0.0324(10) 0.0319(10) 0.0479(11) 0.0157(8) 0.0074(8) 0.0056(7)
C20 0.0229(11) 0.0218(11) 0.0297(11) 0.0059(9) -0.0013(9) 0.0032(8)
C21 0.0239(11) 0.0250(12) 0.0393(14) -0.0022(10) -0.0022(10) 0.0012(10)
C22 0.0267(12) 0.0302(13) 0.0578(18) 0.0031(12) 0.0104(13) -0.0014(10)
C23 0.0503(15) 0.0284(12) 0.0349(12) 0.0090(12) 0.0107(11) 0.0095(13)
C24 0.0504(16) 0.0359(15) 0.0245(12) 0.0017(10) -0.0058(11) 0.0066(12)
C25 0.0279(11) 0.0336(12) 0.0328(11) 0.0051(11) -0.0060(9) 0.0004(12)

loop_
_atom_type_symbol
_atom_type_description
_atom_type_scat_dispersion_real
_atom_type_scat_dispersion_imag
_atom_type_scat_source
C C 0.0033 0.0016 'International Tables Vol C Tables 4.2.6.8 and 6.1.1.4'
H H 0.0000 0.0000 'International Tables Vol C Tables 4.2.6.8 and 6.1.1.4'
N N 0.0061 0.0033 'International Tables Vol C Tables 4.2.6.8 and 6.1.1.4'
O O 0.0106 0.0060 'International Tables Vol C Tables 4.2.6.8 and 6.1.1.4'
I I -0.4742 1.8119 'International Tables Vol C Tables 4.2.6.8 and 6.1.1.4'

loop_
_geom_angle_atom_site_label_1
_geom_angle_atom_site_label_2
_geom_angle_atom_site_label_3
_geom_angle
C2 C1 C6 120.0(2)
C2 C1 H1A 120.0
C6 C1 H1A 120.0
C3 C2 C1 120.7(3)
C3 C2 H2A 119.7
C1 C2 H2A 119.7
C4 C3 C2 119.7(3)
C4 C3 H3A 120.1
C2 C3 H3A 120.1
C3 C4 C5 120.5(3)
C3 C4 H4A 119.8
C5 C4 H4A 119.8
C4 C5 C6 120.0(2)
C4 C5 H5A 120.0
C6 C5 H5A 120.0
C1 C6 C5 119.1(2)
C1 C6 C7 119.7(2)
C5 C6 C7 121.1(2)
N12 C7 C6 112.48(18)
N12 C7 C8 99.41(17)
C6 C7 C8 114.9(2)
N12 C7 H7A 109.9
C6 C7 H7A 109.9
C8 C7 H7A 109.9
O9 C8 C7 104.94(19)
O9 C8 H8A 110.8
C7 C8 H8A 110.8
O9 C8 H8B 110.8
C7 C8 H8B 110.8
H8A C8 H8B 108.8
C10 O9 C8 111.00(18)
O11 C10 O9 122.2(2)
O11 C10 N12 129.6(2)
O9 C10 N12 108.2(2)
C10 N12 C13 129.5(2)
C10 N12 C7 112.08(18)
C13 N12 C7 118.37(18)
O14 C13 N12 118.1(2)
O14 C13 C15 121.3(2)
N12 C13 C15 120.60(19)
C16 C15 C13 109.2(2)
C16 C15 C18 110.85(18)
C13 C15 C18 106.77(17)
C16 C15 H15A 110.0
C13 C15 H15A 110.0
C18 C15 H15A 110.0
C15 C16 I17 111.77(15)
C15 C16 H16A 109.3
I17 C16 H16A 109.3
C15 C16 H16B 109.3
I17 C16 H16B 109.3
H16A C16 H16B 107.9
O19 C18 C20 112.5(2)
O19 C18 C15 105.13(18)
C20 C18 C15 111.58(18)
O19 C18 H18A 109.2
C20 C18 H18A 109.2
C15 C18 H18A 109.2
C18 O19 H19A 109(3)
C25 C20 C21 118.8(2)
C25 C20 C18 120.8(2)
C21 C20 C18 120.4(2)
C22 C21 C20 120.1(2)
C22 C21 H21A 119.9
C20 C21 H21A 119.9
C23 C22 C21 120.8(2)
C23 C22 H22A 119.6
C21 C22 H22A 119.6
C22 C23 C24 119.1(2)
C22 C23 H23A 120.4
C24 C23 H23A 120.4
C25 C24 C23 120.7(3)
C25 C24 H24A 119.7
C23 C24 H24A 119.7
C24 C25 C20 120.4(2)
C24 C25 H25A 119.8
C20 C25 H25A 119.8

loop_
_geom_bond_atom_site_label_1
_geom_bond_atom_site_label_2
_geom_bond_distance
C1 C2 1.384(4)
C1 C6 1.391(3)
C1 H1A 0.9500
C2 C3 1.379(4)
C2 H2A 0.9500
C3 C4 1.378(4)
C3 H3A 0.9500
C4 C5 1.386(4)
C4 H4A 0.9500
C5 C6 1.400(3)
C5 H5A 0.9500
C6 C7 1.511(3)
C7 N12 1.482(3)
C7 C8 1.539(3)
C7 H7A 1.0000
C8 O9 1.448(3)
C8 H8A 0.9900
C8 H8B 0.9900
O9 C10 1.346(3)
C10 O11 1.196(3)
C10 N12 1.384(3)
N12 C13 1.394(3)
C13 O14 1.209(3)
C13 C15 1.519(3)
C15 C16 1.512(3)
C15 C18 1.545(3)
C15 H15A 1.0000
C16 I17 2.150(2)
C16 H16A 0.9900
C16 H16B 0.9900
C18 O19 1.427(3)
C18 C20 1.511(3)
C18 H18A 1.0000
O19 H19A 0.77(3)
C20 C25 1.385(3)
C20 C21 1.398(3)
C21 C22 1.381(4)
C21 H21A 0.9500
C22 C23 1.373(4)
C22 H22A 0.9500
C23 C24 1.388(4)
C23 H23A 0.9500
C24 C25 1.377(3)
C24 H24A 0.9500
C25 H25A 0.9500

loop_
_geom_hbond_atom_site_label_D
_geom_hbond_atom_site_label_H
_geom_hbond_atom_site_label_A
_geom_hbond_distance_DH
_geom_hbond_distance_HA
_geom_hbond_distance_DA
_geom_hbond_angle_DHA
_geom_hbond_site_symmetry_A
O19 H19A O14 0.77(3) 2.06(3) 2.810(2) 162(4) 3_745

loop_
_geom_torsion_atom_site_label_1
_geom_torsion_atom_site_label_2
_geom_torsion_atom_site_label_3
_geom_torsion_atom_site_label_4
_geom_torsion
C6 C1 C2 C3 0.2(4)
C1 C2 C3 C4 -0.2(4)
C2 C3 C4 C5 -0.2(4)
C3 C4 C5 C6 0.5(4)
C2 C1 C6 C5 0.1(4)
C2 C1 C6 C7 178.3(2)
C4 C5 C6 C1 -0.5(4)
C4 C5 C6 C7 -178.7(2)
C1 C6 C7 N12 110.4(2)
C5 C6 C7 N12 -71.4(3)
C1 C6 C7 C8 -136.8(2)
C5 C6 C7 C8 41.4(3)
N12 C7 C8 O9 19.9(3)
C6 C7 C8 O9 -100.4(2)
C7 C8 O9 C10 -18.1(3)
C8 O9 C10 O11 -173.6(2)
C8 O9 C10 N12 7.5(3)
O11 C10 N12 C13 9.2(4)
O9 C10 N12 C13 -171.9(2)
O11 C10 N12 C7 -171.8(3)
O9 C10 N12 C7 7.0(3)
C6 C7 N12 C10 105.1(2)
C8 C7 N12 C10 -17.0(3)
C6 C7 N12 C13 -75.8(2)
C8 C7 N12 C13 162.1(2)
C10 N12 C13 O14 179.8(2)
C7 N12 C13 O14 1.0(3)
C10 N12 C13 C15 0.4(3)
C7 N12 C13 C15 -178.48(19)
O14 C13 C15 C16 -51.3(3)
N12 C13 C15 C16 128.2(2)
O14 C13 C15 C18 68.7(3)
N12 C13 C15 C18 -111.9(2)
C13 C15 C16 I17 -58.3(2)
C18 C15 C16 I17 -175.71(15)
C16 C15 C18 O19 -176.92(19)
C13 C15 C18 O19 64.2(2)
C16 C15 C18 C20 -54.7(3)
C13 C15 C18 C20 -173.59(19)
O19 C18 C20 C25 46.7(3)
C15 C18 C20 C25 -71.2(3)
O19 C18 C20 C21 -135.1(2)
C15 C18 C20 C21 107.0(2)
C25 C20 C21 C22 0.1(4)
C18 C20 C21 C22 -178.1(2)
C20 C21 C22 C23 -1.0(4)
C21 C22 C23 C24 0.6(4)
C22 C23 C24 C25 0.6(4)
C23 C24 C25 C20 -1.6(4)
C21 C20 C25 C24 1.2(4)
C18 C20 C25 C24 179.4(2)
